data_7702965
loop_
_publ_author_name
'Ismail, Media K.'
'Armstrong, Katie A.'
'Hodder, Samantha L.'
'Horswell, Sarah L.'
'Male, Louise'
'Nguyen, Huy V.'
'Wilkinson, Edward A.'
'Hodges, Nikolas J.'
'Tucker, James H. R.'

_publ_section_title
;
 Organometallic nucleoside analogues: effect of the metallocene metal atom
 on cancer cell line toxicity.
;
_journal_issue 4
_journal_name_full 'Dalton transactions (Cambridge, England : 2003)'
_journal_page_first 1181
_journal_page_last 1190
_journal_paper_doi 10.1039/c9dt04174e
_journal_volume 49
_journal_year 2020
_chemical_formula_moiety 'C16 H19 I O2 Ru'
_chemical_formula_sum 'C16 H19 I O2 Ru'
_chemical_formula_weight 471.28
_space_group_crystal_system triclinic
_space_group_IT_number 2
_space_group_name_Hall '-P 1'
_space_group_name_H-M_alt 'P -1'
_atom_sites_solution_hydrogens geom
_atom_sites_solution_primary dual
_audit_creation_date 2018-07-25
_audit_creation_method
;
Olex2 1.2
(compiled 2018.05.29 svn.r3508 for OlexSys, GUI svn.r5506)
;
_audit_update_record
;
2019-09-12 deposited with the CCDC.	2019-12-10 downloaded from the CCDC.
;
_cell_angle_alpha 111.683(7)
_cell_angle_beta 91.422(6)
_cell_angle_gamma 93.468(5)
_cell_formula_units_Z 2
_cell_length_a 8.1567(5)
_cell_length_b 10.1040(7)
_cell_length_c 10.3448(7)
_cell_measurement_reflns_used 4459
_cell_measurement_temperature 99.99(10)
_cell_measurement_theta_max 28.5010
_cell_measurement_theta_min 3.1990
_cell_volume 789.77(10)
_computing_cell_refinement 'CrysAlisPro 1.171.38.43f (Rigaku OD, 2015)'
_computing_data_collection 'CrysAlisPro 1.171.38.43f (Rigaku OD, 2015)'
_computing_data_reduction 'CrysAlisPro 1.171.38.43f (Rigaku OD, 2015)'
_computing_molecular_graphics 'Olex2 (Dolomanov et al., 2009)'
_computing_publication_material 'Olex2 (Dolomanov et al., 2009)'
_computing_structure_refinement 'ShelXL (Sheldrick, 2015)'
_computing_structure_solution 'ShelXT (Sheldrick, 2015)'
_diffrn_ambient_environment N~2~
_diffrn_ambient_temperature 99.99(10)
_diffrn_detector 'CCD plate'
_diffrn_detector_area_resol_mean 5.1768
_diffrn_detector_type Atlas
_diffrn_measured_fraction_theta_full 0.999
_diffrn_measured_fraction_theta_max 0.999
_diffrn_measurement_details
;
List of Runs (angles in degrees, time in seconds):

  # Type    Start    End  Width  t~exp~   \w     \q     \k     \f   Frames
#--------------------------------------------------------------------------
  1  \w    -21.00 106.00   1.00    2.17    --   19.87  57.00 -90.00  127
  2  \w     41.00  81.00   1.00    2.17    --  -18.77 178.00 -60.00   40
  3  \w     36.00 118.00   1.00    2.17    --   19.87 178.00   0.00   82
  4  \w     -4.00 109.00   1.00    2.17    --   19.87  38.00 150.00  113
  5  \w     -8.00 116.00   1.00    2.17    --   19.87  77.00   0.00  124
  6  \w    -34.00  55.00   1.00    2.17    --   19.87 -57.00 120.00   89
  7  \w    -54.00  62.00   1.00    2.17    --   19.87 -77.00  30.00  116
;
_diffrn_measurement_device 'four-circle diffractometer'
_diffrn_measurement_device_type 'SuperNova, Dual, Cu at zero, Atlas'
_diffrn_measurement_method '\w scans'
_diffrn_orient_matrix_type 'CrysAlisPro convention (1999,Acta A55,543-557)'
_diffrn_orient_matrix_UB_11 -0.0106391000
_diffrn_orient_matrix_UB_12 0.0013830000
_diffrn_orient_matrix_UB_13 -0.0677367000
_diffrn_orient_matrix_UB_21 0.0565389000
_diffrn_orient_matrix_UB_22 -0.0533425000
_diffrn_orient_matrix_UB_23 -0.0250400000
_diffrn_orient_matrix_UB_31 -0.0655707000
_diffrn_orient_matrix_UB_32 -0.0537771000
_diffrn_orient_matrix_UB_33 -0.0155976000
_diffrn_radiation_monochromator mirror
_diffrn_radiation_probe x-ray
_diffrn_radiation_type MoK\a
_diffrn_radiation_wavelength 0.71073
_diffrn_reflns_av_unetI/netI 0.0404
_diffrn_reflns_Laue_measured_fraction_full 0.999
_diffrn_reflns_Laue_measured_fraction_max 0.999
_diffrn_reflns_limit_h_max 9
_diffrn_reflns_limit_h_min -9
_diffrn_reflns_limit_k_max 12
_diffrn_reflns_limit_k_min -12
_diffrn_reflns_limit_l_max 12
_diffrn_reflns_limit_l_min -12
_diffrn_reflns_number 6017
_diffrn_reflns_point_group_measured_fraction_full 0.999
_diffrn_reflns_point_group_measured_fraction_max 0.999
_diffrn_reflns_theta_full 25.242
_diffrn_reflns_theta_max 25.676
_diffrn_reflns_theta_min 2.409
_diffrn_source 'micro-focus sealed X-ray tube'
_diffrn_source_type 'SuperNova (Mo) X-ray Source'
_exptl_absorpt_coefficient_mu 2.945
_exptl_absorpt_correction_T_max -0.010
_exptl_absorpt_correction_T_min 10000000.000
_exptl_absorpt_correction_type gaussian
_exptl_absorpt_process_details
;
CrysAlisPro 1.171.38.43f (Rigaku Oxford Diffraction, 2015)
Numerical absorption correction based on gaussian integration over
			a multifaceted crystal model
Empirical absorption correction using spherical harmonics,
 implemented in SCALE3 ABSPACK scaling algorithm.
;
_exptl_crystal_colour colourless
_exptl_crystal_colour_primary colourless
_exptl_crystal_density_diffrn 1.982
_exptl_crystal_description block
_exptl_crystal_F_000 456
_exptl_crystal_size_max 0.232
_exptl_crystal_size_mid 0.206
_exptl_crystal_size_min 0.115
_refine_diff_density_max 4.532
_refine_diff_density_min -2.327
_refine_diff_density_rms 0.467
_refine_ls_extinction_method none
_refine_ls_goodness_of_fit_ref 1.115
_refine_ls_hydrogen_treatment constr
_refine_ls_matrix_type full
_refine_ls_number_parameters 184
_refine_ls_number_reflns 6017
_refine_ls_number_restraints 0
_refine_ls_restrained_S_all 1.115
_refine_ls_R_factor_all 0.0994
_refine_ls_R_factor_gt 0.0803
_refine_ls_shift/su_max 0.000
_refine_ls_shift/su_mean 0.000
_refine_ls_structure_factor_coef Fsqd
_refine_ls_weighting_details 'w=1/[\s^2^(Fo^2^)+(0.0857P)^2^+17.1839P] where P=(Fo^2^+2Fc^2^)/3'
_refine_ls_weighting_scheme calc
_refine_ls_wR_factor_gt 0.2123
_refine_ls_wR_factor_ref 0.2224
_reflns_Friedel_coverage 0.000
_reflns_number_gt 4596
_reflns_number_total 6017
_reflns_threshold_expression 'I > 2\s(I)'
_cod_data_source_file c9dt04174e2.cif
_cod_data_source_block 8-(S_Sp)
_cod_depositor_comments 'Adding full bibliography for 7702963--7702968.cif.'
_cod_database_code 7702965
_shelx_shelxl_version_number 2018/3
_chemical_oxdiff_formula 'C16 H19 I O Ru'
_shelx_space_group_comment
;
The symmetry employed for this shelxl refinement is uniquely defined
by the following loop, which should always be used as a source of
symmetry information in preference to the above space-group names.
They are only intended as comments.
;
_olex2_refinement_description
;
1. Twinned data refinement
 Scales: 0.9172(10)
 0.0828(10)
2. Fixed Uiso
 At 1.2 times of:
  All C(H) groups, All C(H,H) groups
 At 1.5 times of:
  All C(H,H,H) groups
3.a Ternary CH refined with riding coordinates:
 C11(H11)
3.b Secondary CH2 refined with riding coordinates:
 C13(H13A,H13B), C15(H15A,H15B)
3.c Aromatic/amide H refined with riding coordinates:
 C3(H3), C4(H4), C5(H5), C6(H6), C7(H7), C8(H8), C9(H9), C10(H10)
3.d Idealised Me refined as rotating group:
 C12(H12A,H12B,H12C), C16(H16A,H16B,H16C)
;
_olex2_submission_special_instructions 'No special instructions were received'
_oxdiff_exptl_absorpt_empirical_details
;
Empirical correction (ABSPACK) includes:
- Absorption correction using spherical harmonics
- Frame scaling
;
_oxdiff_exptl_absorpt_empirical_full_max 1.636
_oxdiff_exptl_absorpt_empirical_full_min 0.655
_oxdiff_twin_integration_method simultaneous
_oxdiff_twin_items 2
_twin_special_details
;
Component 2 rotated by 8.4751\% 
 around [0.99 -0.04 -0.15] (reciprocal) or [1.00 -0.01 -0.08] (direct)
;

loop_
_space_group_symop_operation_xyz
'x, y, z'
'-x, -y, -z'

loop_
_atom_site_label
_atom_site_type_symbol
_atom_site_fract_x
_atom_site_fract_y
_atom_site_fract_z
_atom_site_U_iso_or_equiv
_atom_site_adp_type
_atom_site_occupancy
_atom_site_site_symmetry_order
_atom_site_calc_flag
_atom_site_refinement_flags_posn
C1 C 0.2112(15) 0.3194(14) 0.4591(13) 0.016(3) Uani 1 1 d .
C2 C 0.0734(16) 0.2822(14) 0.3640(14) 0.017(3) Uani 1 1 d .
C3 C 0.0480(16) 0.3979(16) 0.3188(14) 0.020(3) Uani 1 1 d .
H3 H -0.036060 0.400206 0.257443 0.025 Uiso 1 1 calc R
C4 C 0.1727(16) 0.5079(14) 0.3837(14) 0.017(3) Uani 1 1 d .
H4 H 0.185894 0.595173 0.372767 0.020 Uiso 1 1 calc R
C5 C 0.2745(16) 0.4601(16) 0.4690(14) 0.020(3) Uani 1 1 d .
H5 H 0.367013 0.511224 0.522620 0.025 Uiso 1 1 calc R
C6 C 0.4604(16) 0.1580(15) 0.1567(14) 0.019(3) Uani 1 1 d .
H6 H 0.497746 0.095630 0.196227 0.023 Uiso 1 1 calc R
C7 C 0.3206(18) 0.1335(16) 0.0657(15) 0.024(3) Uani 1 1 d .
H7 H 0.250829 0.050513 0.032525 0.029 Uiso 1 1 calc R
C8 C 0.3044(19) 0.2569(19) 0.0333(15) 0.030(4) Uani 1 1 d .
H8 H 0.221514 0.268779 -0.023972 0.036 Uiso 1 1 calc R
C9 C 0.4334(19) 0.3574(17) 0.1017(16) 0.028(3) Uani 1 1 d .
H9 H 0.450324 0.447947 0.098476 0.034 Uiso 1 1 calc R
C10 C 0.5347(17) 0.2984(16) 0.1771(16) 0.025(3) Uani 1 1 d .
H10 H 0.630834 0.341841 0.229765 0.030 Uiso 1 1 calc R
C11 C 0.2664(16) 0.2352(15) 0.5437(14) 0.019(3) Uani 1 1 d .
H11 H 0.237524 0.133462 0.490857 0.023 Uiso 1 1 calc R
C12 C 0.1736(18) 0.2820(18) 0.6797(15) 0.027(3) Uani 1 1 d .
H12A H 0.191595 0.383494 0.727315 0.040 Uiso 1 1 calc GR
H12B H 0.213269 0.234848 0.738330 0.040 Uiso 1 1 calc GR
H12C H 0.058032 0.256598 0.658052 0.040 Uiso 1 1 calc GR
C13 C 0.4522(16) 0.2580(16) 0.5775(16) 0.023(3) Uani 1 1 d .
H13A H 0.509197 0.228813 0.491339 0.028 Uiso 1 1 calc R
H13B H 0.481769 0.358799 0.628412 0.028 Uiso 1 1 calc R
C14 C 0.5070(17) 0.1743(17) 0.6630(15) 0.024(3) Uani 1 1 d .
C15 C 0.7101(19) 0.1778(18) 0.8326(16) 0.029(3) Uani 1 1 d .
H15A H 0.759065 0.091013 0.776947 0.035 Uiso 1 1 calc R
H15B H 0.624481 0.153324 0.885022 0.035 Uiso 1 1 calc R
C16 C 0.839(2) 0.282(2) 0.9304(17) 0.039(4) Uani 1 1 d .
H16A H 0.923162 0.305515 0.877663 0.059 Uiso 1 1 calc GR
H16B H 0.886335 0.239897 0.990503 0.059 Uiso 1 1 calc GR
H16C H 0.789172 0.367280 0.985533 0.059 Uiso 1 1 calc GR
I1 I -0.09941(11) 0.10937(10) 0.32418(11) 0.0273(3) Uani 1 1 d .
O14 O 0.4468(12) 0.0649(11) 0.6637(11) 0.027(2) Uani 1 1 d .
O15 O 0.6411(12) 0.2441(11) 0.7431(11) 0.025(2) Uani 1 1 d .
Ru1 Ru 0.28388(12) 0.31519(11) 0.25432(10) 0.0130(3) Uani 1 1 d .

loop_
_atom_site_aniso_label
_atom_site_aniso_U_11
_atom_site_aniso_U_22
_atom_site_aniso_U_33
_atom_site_aniso_U_23
_atom_site_aniso_U_13
_atom_site_aniso_U_12
C1 0.013(6) 0.024(7) 0.018(7) 0.014(6) 0.008(5) 0.004(5)
C2 0.017(6) 0.017(6) 0.017(7) 0.006(5) 0.005(5) 0.004(5)
C3 0.016(6) 0.032(8) 0.017(7) 0.013(6) 0.003(5) 0.011(6)
C4 0.018(6) 0.022(7) 0.018(6) 0.015(6) 0.004(5) 0.009(5)
C5 0.009(6) 0.031(8) 0.019(7) 0.008(6) 0.001(5) -0.001(5)
C6 0.014(6) 0.027(7) 0.017(7) 0.007(6) 0.010(5) 0.008(5)
C7 0.026(7) 0.027(7) 0.016(7) 0.004(6) 0.006(6) 0.004(6)
C8 0.026(8) 0.053(10) 0.016(7) 0.016(7) -0.001(6) 0.022(7)
C9 0.035(8) 0.030(8) 0.032(8) 0.023(7) 0.021(7) 0.017(7)
C10 0.016(7) 0.029(8) 0.030(8) 0.009(7) 0.007(6) 0.003(6)
C11 0.019(7) 0.023(7) 0.015(6) 0.008(6) 0.001(5) 0.003(5)
C12 0.022(7) 0.043(9) 0.025(8) 0.024(7) 0.004(6) 0.005(6)
C13 0.016(7) 0.030(8) 0.028(8) 0.016(7) -0.002(6) 0.006(6)
C14 0.016(7) 0.038(9) 0.024(7) 0.019(7) 0.005(6) 0.014(6)
C15 0.028(8) 0.042(9) 0.024(8) 0.019(7) 0.000(6) 0.014(7)
C16 0.026(8) 0.072(13) 0.021(8) 0.018(8) -0.001(6) -0.001(8)
I1 0.0201(5) 0.0247(5) 0.0386(6) 0.0144(4) -0.0010(4) -0.0019(4)
O14 0.023(5) 0.029(6) 0.035(6) 0.019(5) -0.010(4) -0.002(4)
O15 0.021(5) 0.034(6) 0.028(6) 0.020(5) 0.002(4) 0.002(4)
Ru1 0.0094(5) 0.0192(6) 0.0137(5) 0.0094(4) 0.0006(4) 0.0044(4)

loop_
_atom_type_symbol
_atom_type_description
_atom_type_scat_dispersion_real
_atom_type_scat_dispersion_imag
_atom_type_scat_source
C C 0.0033 0.0016 'International Tables Vol C Tables 4.2.6.8 and 6.1.1.4'
H H 0.0000 0.0000 'International Tables Vol C Tables 4.2.6.8 and 6.1.1.4'
I I -0.4742 1.8119 'International Tables Vol C Tables 4.2.6.8 and 6.1.1.4'
O O 0.0106 0.0060 'International Tables Vol C Tables 4.2.6.8 and 6.1.1.4'
Ru Ru -1.2594 0.8363 'International Tables Vol C Tables 4.2.6.8 and 6.1.1.4'

loop_
_exptl_crystal_face_index_h
_exptl_crystal_face_index_k
_exptl_crystal_face_index_l
_exptl_crystal_face_perp_dist
-3 -2 -12 0.0452
7 8 -11 0.0909
2 2 12 0.0721
1 0 13 0.0557
11 -1 5 0.0830
6 -12 8 0.0915
-1 -14 7 0.0909
-5 -12 4 0.0971
-8 9 -8 0.0910
2 14 -6 0.1170
-6 12 -8 0.1020
-10 3 -6 0.1099
1 -8 14 0.0637
-2 -11 13 0.0759
4 11 -11 0.0933
7 1 10 0.0772
3 11 -12 0.0835
-5 3 -13 0.0656
-6 5 9 0.0814
-10 -2 8 0.1172
10 2 -8 0.0882
5 -6 -9 0.0840
-10 8 -1 0.1007
8 -10 1 0.1009
0 -4 14 0.0521
7 2 -11 0.0815
1 -5 -11 0.0593
-2 -7 -8 0.0611
11 1 -3 0.0844
5 -11 -3 0.0865
-1 -13 -1 0.0807
0 -1 14 0.0460

loop_
_geom_angle_atom_site_label_1
_geom_angle_atom_site_label_2
_geom_angle_atom_site_label_3
_geom_angle
C2 C1 C5 105.9(11)
C2 C1 C11 125.9(12)
C2 C1 Ru1 69.4(7)
C5 C1 C11 127.9(12)
C5 C1 Ru1 69.4(7)
C11 C1 Ru1 130.7(9)
C1 C2 C3 109.4(11)
C1 C2 I1 126.6(10)
C1 C2 Ru1 72.8(7)
C3 C2 I1 122.8(10)
C3 C2 Ru1 71.0(7)
I1 C2 Ru1 132.3(6)
C2 C3 H3 125.9
C2 C3 Ru1 70.3(7)
C4 C3 C2 108.2(11)
C4 C3 H3 125.9
C4 C3 Ru1 71.5(7)
Ru1 C3 H3 123.9
C3 C4 H4 126.4
C3 C4 C5 107.2(12)
C3 C4 Ru1 70.5(8)
C5 C4 H4 126.4
C5 C4 Ru1 70.4(8)
Ru1 C4 H4 124.3
C1 C5 H5 125.3
C1 C5 Ru1 71.8(8)
C4 C5 C1 109.4(12)
C4 C5 H5 125.3
C4 C5 Ru1 71.4(8)
Ru1 C5 H5 123.1
C7 C6 H6 126.4
C7 C6 C10 107.2(13)
C7 C6 Ru1 70.6(8)
C10 C6 H6 126.4
C10 C6 Ru1 71.6(8)
Ru1 C6 H6 123.1
C6 C7 H7 125.8
C6 C7 C8 108.4(13)
C6 C7 Ru1 71.7(8)
C8 C7 H7 125.8
C8 C7 Ru1 70.2(8)
Ru1 C7 H7 124.0
C7 C8 H8 125.7
C7 C8 Ru1 71.5(8)
C9 C8 C7 108.6(12)
C9 C8 H8 125.7
C9 C8 Ru1 71.7(8)
Ru1 C8 H8 122.7
C8 C9 H9 125.7
C8 C9 C10 108.6(13)
C8 C9 Ru1 70.7(8)
C10 C9 H9 125.7
C10 C9 Ru1 72.6(8)
Ru1 C9 H9 122.6
C6 C10 H10 126.4
C6 C10 Ru1 70.0(7)
C9 C10 C6 107.2(13)
C9 C10 H10 126.4
C9 C10 Ru1 69.5(8)
Ru1 C10 H10 125.8
C1 C11 H11 108.9
C1 C11 C12 108.2(11)
C1 C11 C13 112.0(11)
C12 C11 H11 108.9
C13 C11 H11 108.9
C13 C11 C12 110.0(11)
C11 C12 H12A 109.5
C11 C12 H12B 109.5
C11 C12 H12C 109.5
H12A C12 H12B 109.5
H12A C12 H12C 109.5
H12B C12 H12C 109.5
C11 C13 H13A 109.2
C11 C13 H13B 109.2
H13A C13 H13B 107.9
C14 C13 C11 111.9(12)
C14 C13 H13A 109.2
C14 C13 H13B 109.2
O14 C14 C13 128.0(14)
O14 C14 O15 123.2(13)
O15 C14 C13 108.9(13)
H15A C15 H15B 108.4
C16 C15 H15A 110.1
C16 C15 H15B 110.1
O15 C15 H15A 110.1
O15 C15 H15B 110.1
O15 C15 C16 108.2(14)
C15 C16 H16A 109.5
C15 C16 H16B 109.5
C15 C16 H16C 109.5
H16A C16 H16B 109.5
H16A C16 H16C 109.5
H16B C16 H16C 109.5
C14 O15 C15 116.1(12)
C1 Ru1 C10 126.6(5)
C2 Ru1 C1 37.8(5)
C2 Ru1 C3 38.7(5)
C2 Ru1 C4 64.3(5)
C2 Ru1 C5 63.7(5)
C2 Ru1 C6 125.9(5)
C2 Ru1 C7 113.4(5)
C2 Ru1 C9 161.6(6)
C2 Ru1 C10 159.4(5)
C3 Ru1 C1 64.3(5)
C3 Ru1 C4 38.0(5)
C3 Ru1 C5 63.6(5)
C3 Ru1 C6 158.2(5)
C3 Ru1 C7 124.8(6)
C3 Ru1 C10 160.9(6)
C4 Ru1 C1 64.7(5)
C4 Ru1 C6 163.3(5)
C4 Ru1 C10 127.5(5)
C5 Ru1 C1 38.7(5)
C5 Ru1 C4 38.2(5)
C5 Ru1 C6 130.0(5)
C5 Ru1 C7 164.5(6)
C5 Ru1 C10 113.4(5)
C6 Ru1 C1 113.9(5)
C6 Ru1 C10 38.4(5)
C7 Ru1 C1 129.4(5)
C7 Ru1 C4 156.3(5)
C7 Ru1 C6 37.8(5)
C7 Ru1 C10 63.3(6)
C8 Ru1 C1 163.2(6)
C8 Ru1 C2 128.3(6)
C8 Ru1 C3 111.1(5)
C8 Ru1 C4 122.6(5)
C8 Ru1 C5 155.9(6)
C8 Ru1 C6 63.8(5)
C8 Ru1 C7 38.3(6)
C8 Ru1 C9 37.6(6)
C8 Ru1 C10 63.2(6)
C9 Ru1 C1 158.5(6)
C9 Ru1 C3 126.2(5)
C9 Ru1 C4 110.6(5)
C9 Ru1 C5 124.3(6)
C9 Ru1 C6 64.0(5)
C9 Ru1 C7 63.5(6)
C9 Ru1 C10 37.9(6)

loop_
_geom_bond_atom_site_label_1
_geom_bond_atom_site_label_2
_geom_bond_distance
C1 C2 1.412(18)
C1 C5 1.449(19)
C1 C11 1.506(18)
C1 Ru1 2.200(12)
C2 C3 1.434(19)
C2 I1 2.085(13)
C2 Ru1 2.157(13)
C3 H3 0.9300
C3 C4 1.41(2)
C3 Ru1 2.166(13)
C4 H4 0.9300
C4 C5 1.423(18)
C4 Ru1 2.180(13)
C5 H5 0.9300
C5 Ru1 2.168(14)
C6 H6 0.9300
C6 C7 1.41(2)
C6 C10 1.45(2)
C6 Ru1 2.186(13)
C7 H7 0.9300
C7 C8 1.42(2)
C7 Ru1 2.171(14)
C8 H8 0.9300
C8 C9 1.39(2)
C8 Ru1 2.154(14)
C9 H9 0.9300
C9 C10 1.42(2)
C9 Ru1 2.166(14)
C10 H10 0.9300
C10 Ru1 2.208(14)
C11 H11 0.9800
C11 C12 1.543(19)
C11 C13 1.531(18)
C12 H12A 0.9600
C12 H12B 0.9600
C12 H12C 0.9600
C13 H13A 0.9700
C13 H13B 0.9700
C13 C14 1.509(19)
C14 O14 1.184(18)
C14 O15 1.345(18)
C15 H15A 0.9700
C15 H15B 0.9700
C15 C16 1.50(2)
C15 O15 1.450(17)
C16 H16A 0.9600
C16 H16B 0.9600
C16 H16C 0.9600

loop_
_geom_torsion_atom_site_label_1
_geom_torsion_atom_site_label_2
_geom_torsion_atom_site_label_3
_geom_torsion_atom_site_label_4
_geom_torsion
C1 C2 C3 C4 1.2(15)
C1 C2 C3 Ru1 63.0(9)
C1 C11 C13 C14 179.6(12)
C2 C1 C5 C4 1.6(14)
C2 C1 C5 Ru1 -60.2(8)
C2 C1 C11 C12 -86.8(16)
C2 C1 C11 C13 151.8(13)
C2 C3 C4 C5 -0.2(15)
C2 C3 C4 Ru1 61.0(9)
C3 C4 C5 C1 -0.9(15)
C3 C4 C5 Ru1 61.2(9)
C5 C1 C2 C3 -1.7(14)
C5 C1 C2 I1 -169.4(9)
C5 C1 C2 Ru1 60.2(8)
C5 C1 C11 C12 85.5(16)
C5 C1 C11 C13 -35.9(18)
C6 C7 C8 C9 0.7(16)
C6 C7 C8 Ru1 -61.8(10)
C7 C6 C10 C9 2.3(15)
C7 C6 C10 Ru1 62.0(9)
C7 C8 C9 C10 0.8(17)
C7 C8 C9 Ru1 -62.4(10)
C8 C9 C10 C6 -1.9(16)
C8 C9 C10 Ru1 -61.9(10)
C10 C6 C7 C8 -1.8(15)
C10 C6 C7 Ru1 -62.7(9)
C11 C1 C2 C3 172.0(12)
C11 C1 C2 I1 4.3(19)
C11 C1 C2 Ru1 -126.1(13)
C11 C1 C5 C4 -171.9(12)
C11 C1 C5 Ru1 126.2(13)
C11 C13 C14 O14 29(2)
C11 C13 C14 O15 -150.8(12)
C12 C11 C13 C14 59.3(16)
C13 C14 O15 C15 180.0(12)
C16 C15 O15 C14 -170.4(12)
I1 C2 C3 C4 169.5(9)
I1 C2 C3 Ru1 -128.7(9)
O14 C14 O15 C15 0(2)
Ru1 C1 C2 C3 -61.9(9)
Ru1 C1 C2 I1 130.4(10)
Ru1 C1 C5 C4 61.8(9)
Ru1 C1 C11 C12 -179.8(10)
Ru1 C1 C11 C13 58.8(16)
Ru1 C2 C3 C4 -61.8(9)
Ru1 C3 C4 C5 -61.2(9)
Ru1 C4 C5 C1 -62.1(9)
Ru1 C6 C7 C8 60.9(10)
Ru1 C6 C10 C9 -59.7(10)
Ru1 C7 C8 C9 62.5(10)
Ru1 C8 C9 C10 63.2(10)
Ru1 C9 C10 C6 60.1(9)

loop_
_exptl_oxdiff_crystal_face_indexfrac_h
_exptl_oxdiff_crystal_face_indexfrac_k
_exptl_oxdiff_crystal_face_indexfrac_l
_exptl_oxdiff_crystal_face_x
_exptl_oxdiff_crystal_face_y
_exptl_oxdiff_crystal_face_z
-3.0339 -2.0131 -12.0114 0.8431 0.2366 0.4945
7.0004 7.9904 -11.0106 0.6824 0.2453 -0.7170
2.0336 2.0139 12.0103 -0.8324 -0.2932 -0.4290
1.0298 0.0137 13.0123 -0.8923 -0.2683 -0.2712
11.0120 -1.0048 5.0182 -0.4585 0.5505 -0.7463
5.9854 -12.0091 8.0277 -0.6241 0.7780 0.1281
-1.0249 -14.0065 7.0211 -0.4841 0.5134 0.7109
-5.0272 -12.0043 4.0116 -0.2348 0.2557 0.9126
-7.9947 9.0076 -8.0265 0.6412 -0.7315 0.1650
2.0275 14.0067 -6.0191 0.4055 -0.4818 -0.7923
-5.9854 12.0091 -8.0277 0.6241 -0.7780 -0.1281
-10.0081 3.0050 -6.0202 0.5184 -0.5754 0.5885
1.0090 -7.9938 14.0225 -0.9716 0.1323 0.1450
-2.0029 -10.9956 13.0216 -0.8759 0.1472 0.5195
4.0081 10.9962 -11.0176 0.7189 -0.0841 -0.6823
7.0278 1.0064 10.0155 -0.7518 0.0929 -0.6712
3.0055 10.9959 -12.0196 0.7974 -0.1156 -0.6009
-5.0224 2.9929 -13.0204 0.9395 -0.1176 0.3715
-5.9671 5.0206 8.9950 -0.5389 -0.8304 -0.0190
-9.9908 -1.9847 7.9976 -0.4382 -0.6593 0.6371
9.9908 1.9847 -7.9976 0.4382 0.6593 -0.6371
4.9639 -6.0209 -8.9950 0.5482 0.8271 0.1386
-9.9824 8.0161 -1.0217 0.1865 -0.9664 0.2394
7.9759 -10.0165 1.0217 -0.1679 0.9597 -0.0003
0.0202 -3.9886 14.0167 -0.9552 -0.1371 -0.0055
6.9831 1.9839 -11.0037 0.6738 0.5645 -0.3929
0.9609 -5.0186 -11.0025 0.7281 0.5975 0.3785
-2.0390 -7.0149 -8.0010 0.5540 0.4593 0.6357
10.9996 0.9884 -2.9910 0.0869 0.6441 -0.7277
4.9630 -11.0195 -2.9840 0.1341 0.9431 0.3137
-1.0401 -13.0144 -0.9869 0.0599 0.6601 0.7835
0.0289 -0.9854 14.0132 -0.9509 -0.2967 -0.1675

loop_
_twin_individual_id
_twin_individual_mass_fraction_refined
_oxdiff_twin_reflns_isolated
_oxdiff_twin_reflns_overlapped
_twin_individual_twin_lattice_type
_twin_individual_twin_matrix_11
_twin_individual_twin_matrix_12
_twin_individual_twin_matrix_13
_twin_individual_twin_matrix_21
_twin_individual_twin_matrix_22
_twin_individual_twin_matrix_23
_twin_individual_twin_matrix_31
_twin_individual_twin_matrix_32
_twin_individual_twin_matrix_33
1 0.9172(10) 7671 3083 ref 1.0000 0.0000 0.0000 0.0000 1.0000 0.0000 0.0000 0.0000 1.0000
2 0.0828(10) 7686 3083 nmt 1.0004 0.0117 0.0031 -0.0260 0.9270 -0.1584 0.0143 0.1613 1.0488
